data_7156122
loop_
_publ_author_name
'Yang, Ya-Fen'
'Hu, Wei-Bo'
'Shi, Lei'
'Li, Sheng-Gang'
'Zhao, Xiao-Li'
'Liu, Yahu A.'
'Li, Jiu-Sheng'
'Jiang, Biao'
'Wen, Ke'

_publ_section_title
;
 Guest-regulated chirality switching of planar chiral pseudo[1]catenanes.
;
_journal_issue 12
_journal_name_full 'Organic &amp; biomolecular chemistry'
_journal_page_first 2028
_journal_page_last 2032
_journal_paper_doi 10.1039/c8ob00156a
_journal_volume 16
_journal_year 2018
_chemical_formula_moiety 'C59 H64 N4 O12'
_chemical_formula_sum 'C59 H64 N4 O12'
_chemical_formula_weight 1021.14
_space_group_crystal_system monoclinic
_space_group_IT_number 14
_space_group_name_Hall '-P 2ybc'
_space_group_name_H-M_alt 'P 1 21/c 1'
_symmetry_space_group_name_Hall '-P 2ybc'
_symmetry_space_group_name_H-M 'P 1 21/c 1'
_atom_sites_solution_hydrogens geom
_atom_sites_solution_primary dual
_audit_creation_date 2017-09-13
_audit_creation_method
;
Olex2 1.2
(compiled 2017.08.10 svn.r3458 for OlexSys, GUI svn.r5381)
;
_audit_update_record
;
2017-12-18 deposited with the CCDC.
2018-02-09 downloaded from the CCDC.
;
_cell_angle_alpha 90
_cell_angle_beta 101.4550(10)
_cell_angle_gamma 90
_cell_formula_units_Z 4
_cell_length_a 11.54060(10)
_cell_length_b 19.4516(2)
_cell_length_c 23.9649(2)
_cell_measurement_reflns_used 44594
_cell_measurement_temperature 293(2)
_cell_measurement_theta_max 73.9740
_cell_measurement_theta_min 3.9430
_cell_volume 5272.56(9)
_computing_cell_refinement 'CrysAlisPro 1.171.39.32a (Rigaku OD, 2017)'
_computing_data_collection 'CrysAlisPro 1.171.39.32a (Rigaku OD, 2017)'
_computing_data_reduction 'CrysAlisPro 1.171.39.32a (Rigaku OD, 2017)'
_computing_molecular_graphics 'Olex2 (Dolomanov et al., 2009)'
_computing_publication_material 'Olex2 (Dolomanov et al., 2009)'
_computing_structure_refinement 'ShelXL (Sheldrick, 2015)'
_computing_structure_solution 'ShelXT (Sheldrick, 2015)'
_diffrn_ambient_temperature 293(2)
_diffrn_detector 'CCD plate'
_diffrn_measured_fraction_theta_full 1.000
_diffrn_measured_fraction_theta_max 0.995
_diffrn_measurement_details
;
List of Runs (angles in degrees, time in seconds):

  # Type    Start    End  Width  t~exp~   \w     \q     \k     \f   Frames
#--------------------------------------------------------------------------
  1  \w    -19.00  89.00   1.00    1.00    --    0.00  38.00 -60.00  108
  2  \w     10.00  36.00   1.00    1.00    --    0.00  57.00-150.00   26
  3  \w    -22.00  54.00   1.00    1.00    --    0.00  57.00 120.00   76
  4  \w    -19.00  24.00   1.00    1.00    --    0.00  38.00  60.00   43
  5  \w    -23.00  89.00   1.00    1.00    --    0.00  57.00 150.00  112
  6  \w    -23.00   2.00   1.00    1.00    --    0.00  57.00-150.00   25
  7  \w    -51.00  14.00   1.00    1.00    --    0.00 -77.00-180.00   65
  8  \w    -26.00   2.00   1.00    1.00    --    0.00  77.00-150.00   28
  9  \w     36.00  86.00   1.00    1.00    --    0.00  38.00-120.00   50
 10  \w     47.00  72.00   1.00    1.00    --    0.00  57.00-150.00   25
 11  \w    -18.00  83.00   1.00    1.00    --    0.00  38.00   0.00  101
 12  \w    -19.00  10.00   1.00    1.00    --    0.00  38.00-120.00   29
 13  \w     17.00  65.00   1.00    1.00    --    0.00  77.00-150.00   48
 14  \w     29.00  82.00   1.00    1.00    --    0.00  38.00  60.00   53
 15  \w     69.00 185.00   1.00    2.00    --   95.80  67.00-129.44  116
 16  \w     67.00 185.00   1.00    2.00    --   95.80  71.00 148.55  118
 17  \w     75.00 185.00   1.00    2.00    --   95.80  45.00 -39.73  110
 18  \w     75.00 185.00   1.00    2.00    --   95.80  51.00  80.53  110
 19  \w     67.00 185.00   1.00    2.00    --   95.80  71.00  -8.25  118
 20  \w     68.00  94.00   1.00    2.00    --   95.80  68.00  65.77   26
 21  \w    116.00 181.00   1.00    2.00    --   95.80  54.00 -69.79   65
 22  \w     65.00  90.00   1.00    2.00    --   95.80  76.00 115.14   25
 23  \w     67.00 113.00   1.00    2.00    --   95.80  71.00  21.81   46
 24  \w     64.00  89.00   1.00    2.00    --   95.80  80.00  15.26   25
 25  \w     63.00  88.00   1.00    2.00    --   95.80  81.00 165.81   25
 26  \w     63.00  89.00   1.00    2.00    --   95.80  82.00 -81.67   26
 27  \w    149.00 175.00   1.00    2.00    --   95.80  82.00 -81.67   26
 28  \w     64.00 103.00   1.00    2.00    --   95.80  79.00 -46.74   39
 29  \w    159.00 184.00   1.00    2.00    --   95.80  79.00 -46.74   25
 30  \w     44.00 128.00   1.00    2.00    --   95.80 -82.00-150.00   84
 31  \w     64.00 162.00   1.00    2.00    --   95.80  79.00-167.77   98
 32  \w    124.00 152.00   1.00    2.00    --   95.80  66.00 -18.98   28
 33  \w     63.00  88.00   1.00    2.00    --   95.80  82.00-141.97   25
 34  \w     67.00  92.00   1.00    2.00    --   95.80  73.00  11.99   25
 35  \w     69.00  95.00   1.00    2.00    --   95.80  66.00 -18.98   26
 36  \w     66.00 180.00   1.00    2.00    --   95.80  75.00-150.19  114
 37  \w     53.00 128.00   1.00    2.00    --   95.80 -82.00  90.00   75
 38  \w    141.00 185.00   1.00    2.00    --   95.80  71.00  47.62   44
 39  \w     63.00  88.00   1.00    2.00    --   95.80  82.00  90.00   25
 40  \w     63.00  88.00   1.00    2.00    --   95.80  82.00 150.00   25
 41  \w      6.00  83.00   1.00    2.00    --   95.80 -82.00-120.00   77
 42  \w     89.00 127.00   1.00    2.00    --   95.80 -82.00-120.00   38
 43  \w     65.00  90.00   1.00    2.00    --   95.80  77.00 -90.00   25
 44  \w     63.00  88.00   1.00    2.00    --   95.80  82.00 -60.00   25
 45  \w     63.00  88.00   1.00    2.00    --   95.80  82.00-120.00   25
 46  \w     63.00  89.00   1.00    2.00    --   95.80  82.00-180.00   26
 47  \w     65.00  90.00   1.00    2.00    --   95.80  77.00  60.00   25
 48  \w     65.00  90.00   1.00    2.00    --   95.80  77.00   0.00   25
 49  \w     77.00 128.00   1.00    2.00    --   95.80 -82.00 -60.00   51
 50  \w     37.00  69.00   1.00    2.00    --   95.80 -82.00 -60.00   32
 51  \w     65.00  91.00   1.00    2.00    --   95.80  77.00 150.00   26
 52  \w     65.00  90.00   1.00    2.00    --   95.80  77.00 -30.00   25
 53  \w     72.00 100.00   1.00    2.00    --   95.80  61.00 -90.00   28
 54  \w     63.00  89.00   1.00    2.00    --   95.80  82.00  60.00   26
 55  \w     67.00  92.00   1.00    2.00    --   95.80  71.00  47.62   25
 56  \w     71.00 181.00   1.00    2.00    --   95.80  61.00 120.00  110
 57  \w     65.00  90.00   1.00    2.00    --   95.80  77.00-120.00   25
 58  \w    127.00 185.00   1.00    2.00    --   95.80  77.00-120.00   58
 59  \w     65.00  91.00   1.00    2.00    --   95.80  77.00  30.00   26
 60  \w     63.00  89.00   1.00    2.00    --   95.80  82.00 -90.00   26
 61  \w     65.00  93.00   1.00    2.00    --   95.80  77.00 120.00   28
 62  \w     65.00  90.00   1.00    2.00    --   95.80  77.00-180.00   25
 63  \w    140.00 166.00   1.00    2.00    --   95.80  74.00  89.04   26
 64  \w     68.00 127.00   1.00    2.00    --   95.80 -82.00   0.00   59
 65  \w      7.00 119.00   1.00    2.00    --   95.80 -82.00-180.00  112
 66  \w     75.00 101.00   1.00    2.00    --   95.80  45.00 120.00   26
 67  \w     94.00 124.00   1.00    2.00    --   95.80 -82.00  30.00   30
 68  \w    152.00 183.00   1.00    2.00    --   95.80  80.00 127.42   31
 69  \w     53.00  79.00   1.00    2.00    --   95.80 -82.00  30.00   26
 70  \w     65.00  94.00   1.00    2.00    --   95.80  77.00 -60.00   29
 71  \w      8.00  34.00   1.00    2.00    --   95.80 -82.00  30.00   26
 72  \w     64.00 149.00   1.00    2.00    --   95.80  80.00 127.42   85
 73  \w     66.00  91.00   1.00    2.00    --   95.80  74.00  89.04   25
 74  \w     76.00 103.00   1.00    2.00    --   95.80  32.00 124.44   27
 75  \w     73.00  98.00   1.00    2.00    --   95.80  54.00 -69.79   25
 76  \w     74.00 177.00   1.00    2.00    --   95.80  49.00  58.97  103
;
_diffrn_measurement_device 'four-circle diffractometer'
_diffrn_measurement_device_type 'XtaLAB AFC12 (RINC): Kappa dual home/near'
_diffrn_measurement_method '\w scans'
_diffrn_orient_matrix_type 'CrysAlisPro convention (1999,Acta A55,543-557)'
_diffrn_orient_matrix_UB_11 0.1351181000
_diffrn_orient_matrix_UB_12 0.0057281000
_diffrn_orient_matrix_UB_13 0.0195512000
_diffrn_orient_matrix_UB_21 -0.0157472000
_diffrn_orient_matrix_UB_22 0.0154113000
_diffrn_orient_matrix_UB_23 0.0611215000
_diffrn_orient_matrix_UB_31 0.0068529000
_diffrn_orient_matrix_UB_32 -0.0774630000
_diffrn_orient_matrix_UB_33 0.0135932000
_diffrn_radiation_monochromator graphite
_diffrn_radiation_probe x-ray
_diffrn_radiation_type CuK\a
_diffrn_radiation_wavelength 1.54184
_diffrn_reflns_av_R_equivalents 0.0591
_diffrn_reflns_av_unetI/netI 0.0224
_diffrn_reflns_Laue_measured_fraction_full 1.000
_diffrn_reflns_Laue_measured_fraction_max 0.995
_diffrn_reflns_limit_h_max 14
_diffrn_reflns_limit_h_min -14
_diffrn_reflns_limit_k_max 23
_diffrn_reflns_limit_k_min -23
_diffrn_reflns_limit_l_max 29
_diffrn_reflns_limit_l_min -29
_diffrn_reflns_number 143580
_diffrn_reflns_point_group_measured_fraction_full 1.000
_diffrn_reflns_point_group_measured_fraction_max 0.995
_diffrn_reflns_theta_full 67.684
_diffrn_reflns_theta_max 74.482
_diffrn_reflns_theta_min 3.764
_diffrn_source 'fine-focus sealed X-ray tube'
_diffrn_source_type 'Enhance (Cu) X-ray Source'
_exptl_absorpt_coefficient_mu 0.735
_exptl_absorpt_correction_T_max 1.00000
_exptl_absorpt_correction_T_min 0.28161
_exptl_absorpt_correction_type multi-scan
_exptl_absorpt_process_details
;
CrysAlisPro 1.171.39.32a (Rigaku Oxford Diffraction, 2017)
Empirical absorption correction using spherical harmonics,
 implemented in SCALE3 ABSPACK scaling algorithm.
;
_exptl_crystal_colour 'clear light colourless'
_exptl_crystal_colour_lustre clear
_exptl_crystal_colour_modifier light
_exptl_crystal_colour_primary colourless
_exptl_crystal_density_diffrn 1.286
_exptl_crystal_description block
_exptl_crystal_F_000 2168
_exptl_crystal_size_max 0.48
_exptl_crystal_size_mid 0.41
_exptl_crystal_size_min 0.32
_refine_diff_density_max 0.220
_refine_diff_density_min -0.174
_refine_diff_density_rms 0.033
_refine_ls_extinction_coef 0.00062(6)
_refine_ls_extinction_expression Fc^*^=kFc[1+0.001xFc^2^\l^3^/sin(2\q)]^-1/4^
_refine_ls_extinction_method 'SHELXL-2016/6 (Sheldrick 2016)'
_refine_ls_goodness_of_fit_ref 1.042
_refine_ls_hydrogen_treatment constr
_refine_ls_matrix_type full
_refine_ls_number_parameters 685
_refine_ls_number_reflns 10739
_refine_ls_number_restraints 0
_refine_ls_restrained_S_all 1.042
_refine_ls_R_factor_all 0.0522
_refine_ls_R_factor_gt 0.0436
_refine_ls_shift/su_max 0.001
_refine_ls_shift/su_mean 0.000
_refine_ls_structure_factor_coef Fsqd
_refine_ls_weighting_details 'w=1/[\s^2^(Fo^2^)+(0.0610P)^2^+0.9970P] where P=(Fo^2^+2Fc^2^)/3'
_refine_ls_weighting_scheme calc
_refine_ls_wR_factor_gt 0.1176
_refine_ls_wR_factor_ref 0.1226
_reflns_Friedel_coverage 0.000
_reflns_number_gt 9069
_reflns_number_total 10739
_reflns_threshold_expression 'I > 2\s(I)'
_cod_data_source_file c8ob00156a2.cif
_cod_data_source_block exp_16
_cod_depositor_comments 'Adding full bibliography for 7156117--7156122.cif.'
_cod_database_code 7156122
_shelx_shelxl_version_number 2016/6
_shelx_space_group_comment
;
The symmetry employed for this shelxl refinement is uniquely defined
by the following loop, which should always be used as a source of
symmetry information in preference to the above space-group names.
They are only intended as comments.
;
_reflns_odcompleteness_completeness 99.97
_reflns_odcompleteness_iscentric 1
_reflns_odcompleteness_theta 66.97
_olex2_refinement_description
;
1. Fixed Uiso
 At 1.2 times of:
  All C(H) groups, All C(H,H) groups
 At 1.5 times of:
  All C(H,H,H) groups
2.a Secondary CH2 refined with riding coordinates:
 C40(H40A,H40B), C39(H39A,H39B), C41(H41A,H41B), C43(H43A,H43B), C49(H49A,
 H49B), C42(H42A,H42B), C50(H50A,H50B), C47(H47A,H47B), C48(H48A,H48B),
 C51(H51A,H51B), C44(H44A,H44B), C45(H45A,H45B), C46(H46A,H46B)
2.b Aromatic/amide H refined with riding coordinates:
 C9(H9), C17(H17), C12(H12), C2(H2), C14(H14), C21(H21), C28(H28), C36(H36),
 C5(H5), C25(H25), C24(H24), C37(H37), C32(H32), C33(H33)
2.c Idealised Me refined as rotating group:
 C52(H52A,H52B,H52C), C54(H54A,H54B,H54C), C55(H55A,H55B,H55C), C56(H56A,H56B,
 H56C), C59(H59A,H59B,H59C), C53(H53A,H53B,H53C), C57(H57A,H57B,H57C), C58(H58A,
 H58B,H58C)
;
_olex2_submission_special_instructions 'No special instructions were received'
_oxdiff_exptl_absorpt_empirical_details
;
Empirical correction (ABSPACK) includes:
- Absorption correction using spherical harmonics
- Frame scaling
;
_oxdiff_exptl_absorpt_empirical_full_max 5.651
_oxdiff_exptl_absorpt_empirical_full_min 0.471

loop_
_space_group_symop_operation_xyz
'x, y, z'
'-x, y+1/2, -z+1/2'
'-x, -y, -z'
'x, -y-1/2, z-1/2'

loop_
_atom_site_label
_atom_site_type_symbol
_atom_site_fract_x
_atom_site_fract_y
_atom_site_fract_z
_atom_site_U_iso_or_equiv
_atom_site_adp_type
_atom_site_occupancy
_atom_site_site_symmetry_order
_atom_site_calc_flag
_atom_site_refinement_flags_posn
O11 O 0.05801(8) 0.27024(6) 0.78841(4) 0.0498(2) Uani 1 1 d .
O10 O 0.47052(8) 0.12662(5) 0.78447(5) 0.0519(3) Uani 1 1 d .
O3 O 0.49523(8) 0.36899(5) 0.78112(5) 0.0520(3) Uani 1 1 d .
O1 O 0.45339(9) 0.02592(6) 0.58767(4) 0.0577(3) Uani 1 1 d .
O2 O 0.04363(10) 0.03798(7) 0.67395(5) 0.0688(3) Uani 1 1 d .
O4 O 0.11379(11) 0.50107(7) 0.64805(5) 0.0718(4) Uani 1 1 d .
O6 O 0.09056(12) 0.36697(7) 0.45772(5) 0.0746(4) Uani 1 1 d .
O9 O 0.83227(10) 0.17278(7) 0.74259(6) 0.0725(4) Uani 1 1 d .
O8 O 0.48159(13) 0.22049(7) 0.45505(6) 0.0775(4) Uani 1 1 d .
O7 O 0.04539(11) 0.11327(7) 0.47118(6) 0.0748(4) Uani 1 1 d .
N2 N 0.64834(10) 0.15042(6) 0.76353(5) 0.0496(3) Uani 1 1 d .
N3 N 0.03722(10) 0.28328(7) 0.69180(5) 0.0511(3) Uani 1 1 d .
O12 O 0.01507(12) 0.30071(8) 0.59542(5) 0.0827(4) Uani 1 1 d .
C9 C 0.37247(11) 0.23477(7) 0.79687(5) 0.0370(3) Uani 1 1 d .
H9 H 0.445207 0.257005 0.805086 0.044 Uiso 1 1 calc R
C8 C 0.36871(11) 0.16543(7) 0.78475(5) 0.0358(3) Uani 1 1 d .
C10 C 0.26973(11) 0.27226(7) 0.79708(5) 0.0350(3) Uani 1 1 d .
N1 N 0.73062(12) 0.20671(8) 0.87047(6) 0.0628(4) Uani 1 1 d .
O5 O 0.52449(12) 0.45200(8) 0.57799(7) 0.0872(4) Uani 1 1 d .
C11 C 0.16442(11) 0.23585(7) 0.78506(5) 0.0383(3) Uani 1 1 d .
C18 C 0.40207(11) 0.40109(7) 0.74581(5) 0.0393(3) Uani 1 1 d .
C3 C 0.25325(12) 0.04377(7) 0.69032(5) 0.0405(3) Uani 1 1 d .
C7 C 0.26230(11) 0.12942(7) 0.77062(5) 0.0362(3) Uani 1 1 d .
C17 C 0.41306(12) 0.43917(7) 0.69835(6) 0.0426(3) Uani 1 1 d .
H17 H 0.486754 0.442803 0.688441 0.051 Uiso 1 1 calc R
C12 C 0.15999(11) 0.16674(7) 0.77146(5) 0.0400(3) Uani 1 1 d .
H12 H 0.087067 0.144755 0.762702 0.048 Uiso 1 1 calc R
C40 C 0.27626(12) 0.34865(7) 0.81088(5) 0.0393(3) Uani 1 1 d .
H40A H 0.204358 0.362161 0.823144 0.047 Uiso 1 1 calc R
H40B H 0.341892 0.356592 0.842396 0.047 Uiso 1 1 calc R
C2 C 0.35635(12) 0.03939(7) 0.66877(6) 0.0424(3) Uani 1 1 d .
H2 H 0.429054 0.041477 0.693766 0.051 Uiso 1 1 calc R
C13 C 0.29186(11) 0.39387(7) 0.76122(5) 0.0371(3) Uani 1 1 d .
C35 C 0.58051(12) 0.15518(7) 0.80199(6) 0.0454(3) Uani 1 1 d .
C16 C 0.31639(13) 0.47215(7) 0.66511(6) 0.0423(3) Uani 1 1 d .
C1 C 0.35351(12) 0.03197(7) 0.61071(6) 0.0429(3) Uani 1 1 d .
C14 C 0.19688(12) 0.42891(7) 0.72903(5) 0.0415(3) Uani 1 1 d .
H14 H 0.123470 0.426225 0.739351 0.050 Uiso 1 1 calc R
C39 C 0.25849(13) 0.05399(7) 0.75371(5) 0.0418(3) Uani 1 1 d .
H39A H 0.189728 0.032661 0.764031 0.050 Uiso 1 1 calc R
H39B H 0.328210 0.031094 0.774874 0.050 Uiso 1 1 calc R
C21 C 0.20846(14) 0.43789(8) 0.53182(6) 0.0496(3) Uani 1 1 d .
H21 H 0.140778 0.456755 0.541191 0.059 Uiso 1 1 calc R
C6 C 0.24595(13) 0.03105(7) 0.57211(6) 0.0460(3) Uani 1 1 d .
C20 C 0.31830(14) 0.45832(7) 0.56161(6) 0.0473(3) Uani 1 1 d .
C15 C 0.20817(13) 0.46784(7) 0.68188(6) 0.0448(3) Uani 1 1 d .
C31 C 0.00108(12) 0.29939(8) 0.73897(7) 0.0492(3) Uani 1 1 d .
C4 C 0.14599(13) 0.03837(8) 0.65197(6) 0.0483(3) Uani 1 1 d .
N4 N -0.14309(13) 0.37710(9) 0.69269(9) 0.0814(5) Uani 1 1 d .
C28 C 0.36066(16) 0.12589(8) 0.47895(6) 0.0541(4) Uani 1 1 d .
H28 H 0.427171 0.098136 0.488915 0.065 Uiso 1 1 calc R
C30 C 0.27592(17) 0.23506(8) 0.44477(6) 0.0577(4) Uani 1 1 d .
C22 C 0.19712(15) 0.38978(8) 0.48818(6) 0.0534(4) Uani 1 1 d .
C26 C 0.15243(16) 0.14173(9) 0.46683(6) 0.0568(4) Uani 1 1 d .
C27 C 0.25149(15) 0.09960(8) 0.48359(6) 0.0513(4) Uani 1 1 d .
C19 C 0.41836(15) 0.42964(9) 0.54686(7) 0.0561(4) Uani 1 1 d .
C41 C 0.32858(15) 0.50884(8) 0.61067(6) 0.0512(3) Uani 1 1 d .
H41A H 0.404645 0.531773 0.616253 0.061 Uiso 1 1 calc R
H41B H 0.267347 0.543520 0.601525 0.061 Uiso 1 1 calc R
C29 C 0.37427(16) 0.19225(9) 0.45996(6) 0.0568(4) Uani 1 1 d .
C43 C 0.24084(15) 0.02864(8) 0.50835(6) 0.0535(4) Uani 1 1 d .
H43A H 0.304461 -0.000189 0.500690 0.064 Uiso 1 1 calc R
H43B H 0.166604 0.008064 0.489778 0.064 Uiso 1 1 calc R
C36 C 0.62004(13) 0.18268(8) 0.85534(7) 0.0543(4) Uani 1 1 d .
H36 H 0.569515 0.184593 0.881088 0.065 Uiso 1 1 calc R
C38 C 0.75730(12) 0.17435(9) 0.77902(7) 0.0543(4) Uani 1 1 d .
C5 C 0.14316(13) 0.03351(8) 0.59394(6) 0.0524(4) Uani 1 1 d .
H5 H 0.070389 0.031844 0.568959 0.063 Uiso 1 1 calc R
C25 C 0.16596(17) 0.20811(9) 0.44765(6) 0.0600(4) Uani 1 1 d .
H25 H 0.099167 0.235331 0.436384 0.072 Uiso 1 1 calc R
C23 C 0.29771(16) 0.36108(8) 0.47331(6) 0.0550(4) Uani 1 1 d .
C24 C 0.40697(17) 0.38200(9) 0.50306(7) 0.0604(4) Uani 1 1 d .
H24 H 0.474800 0.363627 0.493455 0.073 Uiso 1 1 calc R
C52 C 0.55887(14) 0.00597(10) 0.62411(7) 0.0599(4) Uani 1 1 d .
H52A H 0.619755 0.000138 0.602425 0.090 Uiso 1 1 calc GR
H52B H 0.546626 -0.036648 0.642296 0.090 Uiso 1 1 calc GR
H52C H 0.582323 0.040776 0.652502 0.090 Uiso 1 1 calc GR
C54 C 0.60744(13) 0.36900(9) 0.76554(8) 0.0591(4) Uani 1 1 d .
H54A H 0.599772 0.351562 0.727510 0.089 Uiso 1 1 calc GR
H54B H 0.660845 0.340363 0.791365 0.089 Uiso 1 1 calc GR
H54C H 0.637712 0.415082 0.767199 0.089 Uiso 1 1 calc GR
C37 C 0.79883(14) 0.20262(10) 0.83247(8) 0.0620(4) Uani 1 1 d .
H37 H 0.876025 0.218942 0.841615 0.074 Uiso 1 1 calc R
C34 C -0.01584(14) 0.31527(10) 0.64501(8) 0.0629(4) Uani 1 1 d .
C49 C 0.32394(15) 0.22516(9) 0.61579(7) 0.0577(4) Uani 1 1 d .
H49A H 0.314639 0.187102 0.640687 0.069 Uiso 1 1 calc R
H49B H 0.312440 0.207469 0.577239 0.069 Uiso 1 1 calc R
C42 C 0.2872(2) 0.30879(9) 0.42560(6) 0.0676(5) Uani 1 1 d .
H42A H 0.356301 0.312342 0.408443 0.081 Uiso 1 1 calc R
H42B H 0.218483 0.319986 0.396558 0.081 Uiso 1 1 calc R
C55 C 0.02672(15) 0.52940(10) 0.67412(8) 0.0666(5) Uani 1 1 d .
H55A H -0.019430 0.561786 0.648756 0.100 Uiso 1 1 calc GR
H55B H 0.063512 0.552395 0.708541 0.100 Uiso 1 1 calc GR
H55C H -0.023726 0.493467 0.682988 0.100 Uiso 1 1 calc GR
C32 C -0.09016(14) 0.34551(9) 0.74045(9) 0.0661(5) Uani 1 1 d .
H32 H -0.114272 0.354340 0.774546 0.079 Uiso 1 1 calc R
C50 C 0.22959(16) 0.27822(9) 0.61876(7) 0.0614(4) Uani 1 1 d .
H50A H 0.235553 0.292851 0.657918 0.074 Uiso 1 1 calc R
H50B H 0.242147 0.318124 0.596421 0.074 Uiso 1 1 calc R
C47 C 0.54361(16) 0.20089(10) 0.62835(8) 0.0646(4) Uani 1 1 d .
H47A H 0.541565 0.164389 0.655714 0.077 Uiso 1 1 calc R
H47B H 0.527666 0.180495 0.590667 0.077 Uiso 1 1 calc R
C48 C 0.44679(16) 0.25250(9) 0.63239(9) 0.0660(4) Uani 1 1 d .
H48A H 0.458461 0.269175 0.671255 0.079 Uiso 1 1 calc R
H48B H 0.454910 0.291458 0.608189 0.079 Uiso 1 1 calc R
C51 C 0.10843(17) 0.24965(11) 0.59665(7) 0.0701(5) Uani 1 1 d .
H51A H 0.104788 0.232132 0.558441 0.084 Uiso 1 1 calc R
H51B H 0.094652 0.211430 0.620506 0.084 Uiso 1 1 calc R
C44 C 0.79825(16) 0.13536(11) 0.68973(9) 0.0737(5) Uani 1 1 d .
H44A H 0.730615 0.106574 0.691825 0.088 Uiso 1 1 calc R
H44B H 0.862795 0.105495 0.684813 0.088 Uiso 1 1 calc R
C56 C -0.01374(18) 0.39435(12) 0.47073(9) 0.0810(6) Uani 1 1 d .
H56A H -0.081057 0.373684 0.446574 0.121 Uiso 1 1 calc GR
H56B H -0.015424 0.443158 0.464674 0.121 Uiso 1 1 calc GR
H56C H -0.015933 0.384898 0.509825 0.121 Uiso 1 1 calc GR
C33 C -0.10567(17) 0.36266(12) 0.64545(10) 0.0821(6) Uani 1 1 d .
H33 H -0.140135 0.384661 0.611782 0.099 Uiso 1 1 calc R
C45 C 0.76751(17) 0.18177(13) 0.63905(9) 0.0812(6) Uani 1 1 d .
H45A H 0.747706 0.153387 0.605217 0.097 Uiso 1 1 calc R
H45B H 0.837345 0.208108 0.635983 0.097 Uiso 1 1 calc R
C46 C 0.66577(18) 0.23199(11) 0.63928(10) 0.0798(6) Uani 1 1 d .
H46A H 0.678954 0.254901 0.675948 0.096 Uiso 1 1 calc R
H46B H 0.668158 0.266863 0.610594 0.096 Uiso 1 1 calc R
C59 C 0.5796(2) 0.17627(13) 0.45954(11) 0.0926(7) Uani 1 1 d .
H59A H 0.562178 0.140706 0.431345 0.139 Uiso 1 1 calc GR
H59B H 0.596429 0.155963 0.496786 0.139 Uiso 1 1 calc GR
H59C H 0.647088 0.201995 0.453552 0.139 Uiso 1 1 calc GR
C53 C -0.04785(18) -0.00472(12) 0.64697(10) 0.0873(7) Uani 1 1 d .
H53A H -0.084968 0.015336 0.611285 0.131 Uiso 1 1 calc GR
H53B H -0.105122 -0.009866 0.670759 0.131 Uiso 1 1 calc GR
H53C H -0.016311 -0.048965 0.640329 0.131 Uiso 1 1 calc GR
C57 C 0.62851(19) 0.43477(14) 0.56061(12) 0.1020(8) Uani 1 1 d .
H57A H 0.620564 0.444535 0.520766 0.153 Uiso 1 1 calc GR
H57B H 0.644281 0.386681 0.567179 0.153 Uiso 1 1 calc GR
H57C H 0.692644 0.461183 0.581875 0.153 Uiso 1 1 calc GR
C58 C -0.0582(2) 0.15191(13) 0.45094(13) 0.1056(9) Uani 1 1 d .
H58A H -0.060145 0.165515 0.412265 0.158 Uiso 1 1 calc GR
H58B H -0.058445 0.192104 0.474175 0.158 Uiso 1 1 calc GR
H58C H -0.126451 0.124359 0.452656 0.158 Uiso 1 1 calc GR

loop_
_atom_site_aniso_label
_atom_site_aniso_U_11
_atom_site_aniso_U_22
_atom_site_aniso_U_33
_atom_site_aniso_U_23
_atom_site_aniso_U_13
_atom_site_aniso_U_12
O11 0.0378(5) 0.0603(6) 0.0530(6) -0.0042(5) 0.0131(4) 0.0050(4)
O10 0.0373(5) 0.0396(5) 0.0781(7) -0.0069(5) 0.0100(5) 0.0009(4)
O3 0.0381(5) 0.0542(6) 0.0620(6) 0.0133(5) 0.0059(4) 0.0010(4)
O1 0.0566(6) 0.0742(8) 0.0439(5) 0.0093(5) 0.0138(5) 0.0105(5)
O2 0.0474(6) 0.0951(9) 0.0649(7) -0.0308(7) 0.0135(5) -0.0102(6)
O4 0.0729(8) 0.0939(10) 0.0507(6) 0.0206(6) 0.0171(6) 0.0416(7)
O6 0.0810(8) 0.0718(8) 0.0615(7) -0.0179(6) -0.0089(6) 0.0227(7)
O9 0.0444(6) 0.0922(9) 0.0830(8) -0.0212(7) 0.0180(6) -0.0103(6)
O8 0.0902(9) 0.0680(8) 0.0820(9) 0.0140(7) 0.0354(7) 0.0106(7)
O7 0.0671(8) 0.0728(8) 0.0774(8) -0.0067(7) -0.0027(6) 0.0096(6)
N2 0.0383(6) 0.0494(7) 0.0598(7) -0.0030(6) 0.0062(5) 0.0022(5)
N3 0.0418(6) 0.0555(8) 0.0523(7) -0.0006(6) 0.0007(5) 0.0051(5)
O12 0.0770(8) 0.1118(12) 0.0523(7) 0.0135(7) -0.0042(6) 0.0268(8)
C9 0.0345(6) 0.0383(7) 0.0379(6) 0.0032(5) 0.0063(5) -0.0033(5)
C8 0.0352(6) 0.0383(7) 0.0346(6) 0.0023(5) 0.0087(5) 0.0015(5)
C10 0.0383(6) 0.0384(7) 0.0285(5) 0.0021(5) 0.0075(5) 0.0000(5)
N1 0.0509(7) 0.0706(9) 0.0608(8) -0.0054(7) -0.0035(6) 0.0044(6)
O5 0.0604(8) 0.1083(12) 0.0969(10) -0.0138(9) 0.0255(7) -0.0096(7)
C11 0.0342(6) 0.0476(8) 0.0337(6) 0.0001(5) 0.0081(5) 0.0016(5)
C18 0.0405(7) 0.0350(7) 0.0409(7) -0.0016(5) 0.0043(5) -0.0008(5)
C3 0.0493(7) 0.0324(6) 0.0390(7) -0.0019(5) 0.0066(5) -0.0030(5)
C7 0.0422(6) 0.0386(7) 0.0284(6) 0.0009(5) 0.0082(5) -0.0043(5)
C17 0.0455(7) 0.0384(7) 0.0458(7) -0.0036(6) 0.0133(6) -0.0067(6)
C12 0.0358(6) 0.0472(8) 0.0371(6) -0.0012(5) 0.0078(5) -0.0071(5)
C40 0.0441(7) 0.0401(7) 0.0342(6) -0.0020(5) 0.0087(5) 0.0012(5)
C2 0.0483(7) 0.0397(7) 0.0371(6) 0.0028(5) 0.0035(5) 0.0003(6)
C13 0.0435(7) 0.0328(6) 0.0350(6) -0.0040(5) 0.0078(5) -0.0006(5)
C35 0.0373(7) 0.0380(7) 0.0587(8) 0.0020(6) 0.0042(6) 0.0051(5)
C16 0.0581(8) 0.0320(7) 0.0372(6) -0.0023(5) 0.0110(6) -0.0005(6)
C1 0.0517(8) 0.0378(7) 0.0396(7) 0.0018(5) 0.0104(6) 0.0033(6)
C14 0.0437(7) 0.0427(7) 0.0394(6) -0.0019(5) 0.0113(5) 0.0054(6)
C39 0.0498(7) 0.0377(7) 0.0381(7) 0.0008(5) 0.0090(6) -0.0062(6)
C21 0.0647(9) 0.0447(8) 0.0407(7) 0.0033(6) 0.0138(7) 0.0138(7)
C6 0.0589(8) 0.0382(7) 0.0385(7) -0.0048(5) 0.0039(6) 0.0022(6)
C20 0.0676(9) 0.0396(7) 0.0381(7) 0.0072(6) 0.0186(6) 0.0041(6)
C15 0.0535(8) 0.0429(8) 0.0377(7) 0.0003(6) 0.0087(6) 0.0113(6)
C31 0.0331(6) 0.0509(9) 0.0624(9) -0.0014(7) 0.0067(6) -0.0007(6)
C4 0.0468(7) 0.0492(8) 0.0478(8) -0.0112(6) 0.0070(6) -0.0013(6)
N4 0.0489(8) 0.0766(11) 0.1161(15) 0.0138(10) 0.0103(9) 0.0195(7)
C28 0.0755(11) 0.0525(9) 0.0338(7) -0.0007(6) 0.0097(7) 0.0172(8)
C30 0.0945(13) 0.0514(9) 0.0278(6) -0.0020(6) 0.0138(7) 0.0185(8)
C22 0.0738(10) 0.0481(8) 0.0362(7) 0.0039(6) 0.0063(7) 0.0157(7)
C26 0.0711(10) 0.0575(10) 0.0375(7) -0.0095(7) 0.0006(7) 0.0110(8)
C27 0.0709(10) 0.0506(9) 0.0303(6) -0.0078(6) 0.0051(6) 0.0104(7)
C19 0.0634(9) 0.0569(10) 0.0521(8) 0.0078(7) 0.0214(7) 0.0011(7)
C41 0.0715(10) 0.0401(8) 0.0441(7) 0.0028(6) 0.0165(7) -0.0019(7)
C29 0.0804(11) 0.0568(9) 0.0355(7) -0.0003(6) 0.0172(7) 0.0109(8)
C43 0.0701(10) 0.0495(9) 0.0379(7) -0.0082(6) 0.0037(7) 0.0060(7)
C36 0.0471(8) 0.0575(9) 0.0565(9) 0.0011(7) 0.0059(7) 0.0053(7)
C38 0.0373(7) 0.0565(9) 0.0677(10) -0.0051(7) 0.0070(7) 0.0020(6)
C5 0.0506(8) 0.0567(9) 0.0455(8) -0.0126(7) -0.0009(6) 0.0009(7)
C25 0.0823(12) 0.0581(10) 0.0359(7) -0.0064(7) 0.0024(7) 0.0230(9)
C23 0.0871(12) 0.0473(8) 0.0343(7) 0.0062(6) 0.0209(7) 0.0172(8)
C24 0.0756(11) 0.0596(10) 0.0544(9) 0.0086(7) 0.0331(8) 0.0160(8)
C52 0.0549(9) 0.0687(11) 0.0562(9) -0.0024(8) 0.0113(7) 0.0118(8)
C54 0.0390(8) 0.0538(9) 0.0838(12) 0.0000(8) 0.0105(7) 0.0008(6)
C37 0.0403(8) 0.0718(11) 0.0691(11) -0.0075(9) -0.0004(7) -0.0002(7)
C34 0.0481(8) 0.0703(11) 0.0646(10) 0.0077(8) -0.0030(7) 0.0078(8)
C49 0.0712(10) 0.0530(9) 0.0487(8) -0.0033(7) 0.0110(7) 0.0037(8)
C42 0.1157(15) 0.0564(10) 0.0345(7) 0.0044(7) 0.0241(8) 0.0248(10)
C55 0.0581(10) 0.0713(12) 0.0717(11) 0.0078(9) 0.0157(8) 0.0222(8)
C32 0.0412(8) 0.0651(11) 0.0936(13) -0.0007(10) 0.0174(8) 0.0075(7)
C50 0.0730(11) 0.0529(9) 0.0577(9) 0.0071(7) 0.0116(8) 0.0079(8)
C47 0.0648(10) 0.0651(11) 0.0627(10) -0.0083(8) 0.0101(8) -0.0010(8)
C48 0.0729(11) 0.0495(9) 0.0738(11) 0.0018(8) 0.0102(9) 0.0006(8)
C51 0.0748(11) 0.0877(14) 0.0434(8) -0.0066(8) 0.0008(8) 0.0116(10)
C44 0.0523(9) 0.0813(13) 0.0909(14) -0.0262(11) 0.0226(9) 0.0022(9)
C56 0.0741(12) 0.0899(15) 0.0693(12) -0.0070(11) -0.0087(10) 0.0191(11)
C33 0.0567(11) 0.0878(15) 0.0947(15) 0.0215(12) -0.0022(10) 0.0212(10)
C45 0.0628(11) 0.1032(17) 0.0820(13) -0.0170(12) 0.0247(10) -0.0140(11)
C46 0.0754(13) 0.0753(13) 0.0894(14) 0.0033(11) 0.0178(11) -0.0113(10)
C59 0.0837(14) 0.0956(17) 0.1041(17) 0.0222(14) 0.0324(13) 0.0146(12)
C53 0.0742(12) 0.0975(16) 0.0972(15) -0.0360(13) 0.0339(11) -0.0315(11)
C57 0.0629(12) 0.1043(18) 0.142(2) 0.0412(16) 0.0282(13) 0.0212(12)
C58 0.0716(14) 0.0893(17) 0.142(2) -0.0123(16) -0.0118(14) 0.0186(12)

loop_
_atom_type_symbol
_atom_type_description
_atom_type_scat_dispersion_real
_atom_type_scat_dispersion_imag
_atom_type_scat_source
C C 0.0181 0.0091 'International Tables Vol C Tables 4.2.6.8 and 6.1.1.4'
H H 0.0000 0.0000 'International Tables Vol C Tables 4.2.6.8 and 6.1.1.4'
N N 0.0311 0.0180 'International Tables Vol C Tables 4.2.6.8 and 6.1.1.4'
O O 0.0492 0.0322 'International Tables Vol C Tables 4.2.6.8 and 6.1.1.4'

loop_
_geom_angle_atom_site_label_1
_geom_angle_atom_site_label_2
_geom_angle_atom_site_label_3
_geom_angle
C31 O11 C11 114.99(10)
C35 O10 C8 120.46(11)
C18 O3 C54 118.70(12)
C1 O1 C52 117.71(11)
C4 O2 C53 116.75(13)
C15 O4 C55 118.35(12)
C22 O6 C56 118.38(14)
C38 O9 C44 118.82(13)
C29 O8 C59 118.10(16)
C26 O7 C58 118.08(17)
C38 N2 C35 116.10(13)
C31 N3 C34 116.33(14)
C34 O12 C51 116.86(13)
C8 C9 H9 119.3
C8 C9 C10 121.45(12)
C10 C9 H9 119.3
C9 C8 O10 122.56(11)
C9 C8 C7 122.11(11)
C7 C8 O10 115.32(11)
C9 C10 C40 120.45(11)
C11 C10 C9 116.33(12)
C11 C10 C40 123.20(11)
C37 N1 C36 117.33(14)
C19 O5 C57 119.50(18)
C10 C11 O11 118.80(12)
C12 C11 O11 118.79(11)
C12 C11 C10 122.39(12)
O3 C18 C17 124.00(12)
O3 C18 C13 115.54(11)
C17 C18 C13 120.45(12)
C2 C3 C39 120.77(12)
C2 C3 C4 117.69(12)
C4 C3 C39 121.54(12)
C8 C7 C39 121.77(12)
C12 C7 C8 116.33(12)
C12 C7 C39 121.89(12)
C18 C17 H17 119.2
C18 C17 C16 121.54(12)
C16 C17 H17 119.2
C11 C12 C7 121.33(12)
C11 C12 H12 119.3
C7 C12 H12 119.3
C10 C40 H40A 108.8
C10 C40 H40B 108.8
H40A C40 H40B 107.7
C13 C40 C10 113.82(10)
C13 C40 H40A 108.8
C13 C40 H40B 108.8
C3 C2 H2 119.2
C3 C2 C1 121.68(13)
C1 C2 H2 119.2
C18 C13 C40 121.33(12)
C14 C13 C18 117.56(12)
C14 C13 C40 121.11(12)
O10 C35 C36 123.83(14)
N2 C35 O10 113.38(13)
N2 C35 C36 122.69(13)
C17 C16 C41 120.54(13)
C15 C16 C17 118.11(12)
C15 C16 C41 121.29(13)
O1 C1 C2 123.60(13)
O1 C1 C6 116.01(12)
C2 C1 C6 120.39(13)
C13 C14 H14 119.0
C13 C14 C15 121.96(12)
C15 C14 H14 119.0
C3 C39 H39A 109.1
C3 C39 H39B 109.1
C7 C39 C3 112.67(10)
C7 C39 H39A 109.1
C7 C39 H39B 109.1
H39A C39 H39B 107.8
C20 C21 H21 119.3
C20 C21 C22 121.41(14)
C22 C21 H21 119.3
C1 C6 C43 121.34(13)
C5 C6 C1 117.67(13)
C5 C6 C43 120.98(13)
C21 C20 C19 118.41(14)
C21 C20 C41 120.52(13)
C19 C20 C41 121.03(15)
O4 C15 C16 116.83(12)
O4 C15 C14 122.83(13)
C14 C15 C16 120.27(13)
O11 C31 C32 118.99(15)
N3 C31 O11 117.90(12)
N3 C31 C32 123.10(16)
O2 C4 C3 117.59(13)
O2 C4 C5 121.90(13)
C5 C4 C3 120.52(13)
C33 N4 C32 117.74(16)
C27 C28 H28 118.9
C27 C28 C29 122.27(15)
C29 C28 H28 118.9
C29 C30 C42 121.87(18)
C25 C30 C29 117.75(16)
C25 C30 C42 120.38(16)
O6 C22 C21 123.92(14)
O6 C22 C23 115.92(14)
C21 C22 C23 120.16(16)
O7 C26 C27 115.92(15)
O7 C26 C25 124.07(16)
C25 C26 C27 120.01(17)
C28 C27 C26 117.73(15)
C28 C27 C43 120.88(14)
C26 C27 C43 121.34(16)
O5 C19 C20 115.57(15)
O5 C19 C24 124.29(16)
C24 C19 C20 120.14(16)
C16 C41 C20 110.78(11)
C16 C41 H41A 109.5
C16 C41 H41B 109.5
C20 C41 H41A 109.5
C20 C41 H41B 109.5
H41A C41 H41B 108.1
O8 C29 C28 124.03(15)
O8 C29 C30 115.90(15)
C28 C29 C30 120.07(17)
C6 C43 H43A 109.2
C6 C43 H43B 109.2
C27 C43 C6 112.07(12)
C27 C43 H43A 109.2
C27 C43 H43B 109.2
H43A C43 H43B 107.9
N1 C36 C35 120.58(15)
N1 C36 H36 119.7
C35 C36 H36 119.7
O9 C38 C37 117.30(14)
N2 C38 O9 120.51(15)
N2 C38 C37 122.19(15)
C6 C5 H5 119.1
C4 C5 C6 121.86(14)
C4 C5 H5 119.1
C30 C25 C26 122.11(16)
C30 C25 H25 118.9
C26 C25 H25 118.9
C22 C23 C42 120.93(17)
C24 C23 C22 118.07(14)
C24 C23 C42 121.00(15)
C19 C24 H24 119.1
C23 C24 C19 121.82(15)
C23 C24 H24 119.1
O1 C52 H52A 109.5
O1 C52 H52B 109.5
O1 C52 H52C 109.5
H52A C52 H52B 109.5
H52A C52 H52C 109.5
H52B C52 H52C 109.5
O3 C54 H54A 109.5
O3 C54 H54B 109.5
O3 C54 H54C 109.5
H54A C54 H54B 109.5
H54A C54 H54C 109.5
H54B C54 H54C 109.5
N1 C37 C38 121.11(15)
N1 C37 H37 119.4
C38 C37 H37 119.4
N3 C34 O12 119.59(15)
N3 C34 C33 121.79(18)
O12 C34 C33 118.60(17)
H49A C49 H49B 107.7
C50 C49 H49A 108.9
C50 C49 H49B 108.9
C48 C49 H49A 108.9
C48 C49 H49B 108.9
C48 C49 C50 113.52(15)
C30 C42 H42A 108.8
C30 C42 H42B 108.8
C23 C42 C30 113.83(12)
C23 C42 H42A 108.8
C23 C42 H42B 108.8
H42A C42 H42B 107.7
O4 C55 H55A 109.5
O4 C55 H55B 109.5
O4 C55 H55C 109.5
H55A C55 H55B 109.5
H55A C55 H55C 109.5
H55B C55 H55C 109.5
C31 C32 H32 120.2
N4 C32 C31 119.69(18)
N4 C32 H32 120.2
C49 C50 H50A 109.4
C49 C50 H50B 109.4
H50A C50 H50B 108.0
C51 C50 C49 111.09(15)
C51 C50 H50A 109.4
C51 C50 H50B 109.4
H47A C47 H47B 107.7
C48 C47 H47A 108.9
C48 C47 H47B 108.9
C46 C47 H47A 108.9
C46 C47 H47B 108.9
C46 C47 C48 113.44(16)
C49 C48 C47 114.79(15)
C49 C48 H48A 108.6
C49 C48 H48B 108.6
C47 C48 H48A 108.6
C47 C48 H48B 108.6
H48A C48 H48B 107.5
O12 C51 C50 112.77(16)
O12 C51 H51A 109.0
O12 C51 H51B 109.0
C50 C51 H51A 109.0
C50 C51 H51B 109.0
H51A C51 H51B 107.8
O9 C44 H44A 109.0
O9 C44 H44B 109.0
O9 C44 C45 112.72(17)
H44A C44 H44B 107.8
C45 C44 H44A 109.0
C45 C44 H44B 109.0
O6 C56 H56A 109.5
O6 C56 H56B 109.5
O6 C56 H56C 109.5
H56A C56 H56B 109.5
H56A C56 H56C 109.5
H56B C56 H56C 109.5
N4 C33 C34 121.32(19)
N4 C33 H33 119.3
C34 C33 H33 119.3
C44 C45 H45A 108.2
C44 C45 H45B 108.2
C44 C45 C46 116.15(17)
H45A C45 H45B 107.4
C46 C45 H45A 108.2
C46 C45 H45B 108.2
C47 C46 C45 115.80(18)
C47 C46 H46A 108.3
C47 C46 H46B 108.3
C45 C46 H46A 108.3
C45 C46 H46B 108.3
H46A C46 H46B 107.4
O8 C59 H59A 109.5
O8 C59 H59B 109.5
O8 C59 H59C 109.5
H59A C59 H59B 109.5
H59A C59 H59C 109.5
H59B C59 H59C 109.5
O2 C53 H53A 109.5
O2 C53 H53B 109.5
O2 C53 H53C 109.5
H53A C53 H53B 109.5
H53A C53 H53C 109.5
H53B C53 H53C 109.5
O5 C57 H57A 109.5
O5 C57 H57B 109.5
O5 C57 H57C 109.5
H57A C57 H57B 109.5
H57A C57 H57C 109.5
H57B C57 H57C 109.5
O7 C58 H58A 109.5
O7 C58 H58B 109.5
O7 C58 H58C 109.5
H58A C58 H58B 109.5
H58A C58 H58C 109.5
H58B C58 H58C 109.5

loop_
_geom_bond_atom_site_label_1
_geom_bond_atom_site_label_2
_geom_bond_distance
O11 C11 1.4145(15)
O11 C31 1.3594(18)
O10 C8 1.3978(15)
O10 C35 1.3728(16)
O3 C18 1.3786(16)
O3 C54 1.4172(18)
O1 C1 1.3784(17)
O1 C52 1.4045(19)
O2 C4 1.3858(18)
O2 C53 1.397(2)
O4 C15 1.3823(17)
O4 C55 1.3976(19)
O6 C22 1.373(2)
O6 C56 1.407(2)
O9 C38 1.3460(19)
O9 C44 1.446(2)
O8 C29 1.381(2)
O8 C59 1.408(2)
O7 C26 1.376(2)
O7 C58 1.414(2)
N2 C35 1.3257(19)
N2 C38 1.3230(18)
N3 C31 1.318(2)
N3 C34 1.322(2)
O12 C34 1.337(2)
O12 C51 1.461(2)
C9 H9 0.9300
C9 C8 1.3785(18)
C9 C10 1.3928(17)
C8 C7 1.3958(17)
C10 C11 1.3865(17)
C10 C40 1.5209(18)
N1 C36 1.340(2)
N1 C37 1.319(2)
O5 C19 1.372(2)
O5 C57 1.387(2)
C11 C12 1.3820(19)
C18 C17 1.3840(19)
C18 C13 1.4002(18)
C3 C2 1.3905(19)
C3 C39 1.5214(18)
C3 C4 1.3914(19)
C7 C12 1.3896(18)
C7 C39 1.5205(18)
C17 H17 0.9300
C17 C16 1.392(2)
C12 H12 0.9300
C40 H40A 0.9700
C40 H40B 0.9700
C40 C13 1.5189(17)
C2 H2 0.9300
C2 C1 1.3928(18)
C13 C14 1.3876(18)
C35 C36 1.377(2)
C16 C15 1.388(2)
C16 C41 1.5178(18)
C1 C6 1.393(2)
C14 H14 0.9300
C14 C15 1.3877(19)
C39 H39A 0.9700
C39 H39B 0.9700
C21 H21 0.9300
C21 C20 1.384(2)
C21 C22 1.390(2)
C6 C43 1.5180(19)
C6 C5 1.389(2)
C20 C19 1.390(2)
C20 C41 1.519(2)
C31 C32 1.389(2)
C4 C5 1.388(2)
N4 C32 1.335(3)
N4 C33 1.320(3)
C28 H28 0.9300
C28 C27 1.384(2)
C28 C29 1.388(2)
C30 C29 1.397(2)
C30 C25 1.387(3)
C30 C42 1.519(2)
C22 C23 1.397(2)
C26 C27 1.399(2)
C26 C25 1.390(2)
C27 C43 1.517(2)
C19 C24 1.387(2)
C41 H41A 0.9700
C41 H41B 0.9700
C43 H43A 0.9700
C43 H43B 0.9700
C36 H36 0.9300
C38 C37 1.389(2)
C5 H5 0.9300
C25 H25 0.9300
C23 C24 1.381(3)
C23 C42 1.517(2)
C24 H24 0.9300
C52 H52A 0.9600
C52 H52B 0.9600
C52 H52C 0.9600
C54 H54A 0.9600
C54 H54B 0.9600
C54 H54C 0.9600
C37 H37 0.9300
C34 C33 1.389(3)
C49 H49A 0.9700
C49 H49B 0.9700
C49 C50 1.512(2)
C49 C48 1.492(2)
C42 H42A 0.9700
C42 H42B 0.9700
C55 H55A 0.9600
C55 H55B 0.9600
C55 H55C 0.9600
C32 H32 0.9300
C50 H50A 0.9700
C50 H50B 0.9700
C50 C51 1.500(3)
C47 H47A 0.9700
C47 H47B 0.9700
C47 C48 1.519(2)
C47 C46 1.508(3)
C48 H48A 0.9700
C48 H48B 0.9700
C51 H51A 0.9700
C51 H51B 0.9700
C44 H44A 0.9700
C44 H44B 0.9700
C44 C45 1.498(3)
C56 H56A 0.9600
C56 H56B 0.9600
C56 H56C 0.9600
C33 H33 0.9300
C45 H45A 0.9700
C45 H45B 0.9700
C45 C46 1.528(3)
C46 H46A 0.9700
C46 H46B 0.9700
C59 H59A 0.9600
C59 H59B 0.9600
C59 H59C 0.9600
C53 H53A 0.9600
C53 H53B 0.9600
C53 H53C 0.9600
C57 H57A 0.9600
C57 H57B 0.9600
C57 H57C 0.9600
C58 H58A 0.9600
C58 H58B 0.9600
C58 H58C 0.9600
